data_4340883
loop_
_publ_author_name
'Pinder, Tiffany A.'
'Montalvo, Steven K.'
'Hsieh, Chung-Hung'
'Lunsford, Allen M.'
'Bethel, Ryan D.'
'Pierce, Brad S.'
'Darensbourg, Marcetta Y.'

_publ_section_title
;
 Metallodithiolates as ligands to dinitrosyl iron complexes: toward the
 understanding of structures, equilibria, and spin coupling.
;
_journal_issue 17
_journal_name_full 'Inorganic chemistry'
_journal_page_first 9095
_journal_page_last 9105
_journal_paper_doi 10.1021/ic501117f
_journal_volume 53
_journal_year 2014
_chemical_formula_sum 'C21 H24 Fe I N4 O2'
_chemical_formula_weight 547.19
_space_group_IT_number 61
_symmetry_cell_setting orthorhombic
_symmetry_space_group_name_Hall '-P 2ac 2ab'
_symmetry_space_group_name_H-M 'P b c a'
_atom_sites_solution_hydrogens geom
_atom_sites_solution_primary direct
_atom_sites_solution_secondary difmap
_audit_creation_method SHELXL-97
_cell_angle_alpha 90.00
_cell_angle_beta 90.00
_cell_angle_gamma 90.00
_cell_formula_units_Z 8
_cell_length_a 14.303(5)
_cell_length_b 16.389(6)
_cell_length_c 19.923(7)
_cell_measurement_reflns_used 6954
_cell_measurement_temperature 110(2)
_cell_measurement_theta_max 24.06
_cell_measurement_theta_min 2.49
_cell_volume 4670(3)
_computing_cell_refinement 'Bruker APEXII'
_computing_data_collection 'Bruker APEXII'
_computing_data_reduction 'Bruker SAINT'
_computing_molecular_graphics 'Bruker SHELXTL'
_computing_publication_material 'Bruker SHELXTL'
_computing_structure_refinement 'SHELXL-97 (Sheldrick, 1997)'
_computing_structure_solution 'SHELXS-97 (Sheldrick, 1990)'
_diffrn_ambient_temperature 110(2)
_diffrn_measured_fraction_theta_full 0.996
_diffrn_measured_fraction_theta_max 0.996
_diffrn_measurement_device_type 'Bruker APEX-II CCD'
_diffrn_measurement_method '\f and \w scans'
_diffrn_radiation_monochromator graphite
_diffrn_radiation_source 'fine-focus sealed tube'
_diffrn_radiation_type MoK\a
_diffrn_radiation_wavelength 0.71073
_diffrn_reflns_av_R_equivalents 0.0788
_diffrn_reflns_av_sigmaI/netI 0.0425
_diffrn_reflns_limit_h_max 19
_diffrn_reflns_limit_h_min -18
_diffrn_reflns_limit_k_max 21
_diffrn_reflns_limit_k_min -21
_diffrn_reflns_limit_l_max 26
_diffrn_reflns_limit_l_min -26
_diffrn_reflns_number 53589
_diffrn_reflns_theta_full 28.31
_diffrn_reflns_theta_max 28.31
_diffrn_reflns_theta_min 2.04
_exptl_absorpt_coefficient_mu 1.990
_exptl_absorpt_correction_T_max 0.9613
_exptl_absorpt_correction_T_min 0.8570
_exptl_absorpt_correction_type multi-scan
_exptl_absorpt_process_details sadabs
_exptl_crystal_colour black
_exptl_crystal_density_diffrn 1.556
_exptl_crystal_density_method 'not measured'
_exptl_crystal_description needle
_exptl_crystal_F_000 2184
_exptl_crystal_size_max 0.08
_exptl_crystal_size_mid 0.05
_exptl_crystal_size_min 0.02
_refine_diff_density_max 0.646
_refine_diff_density_min -0.458
_refine_diff_density_rms 0.093
_refine_ls_extinction_method none
_refine_ls_goodness_of_fit_ref 1.025
_refine_ls_hydrogen_treatment constr
_refine_ls_matrix_type full
_refine_ls_number_parameters 268
_refine_ls_number_reflns 5787
_refine_ls_number_restraints 0
_refine_ls_restrained_S_all 1.025
_refine_ls_R_factor_all 0.0561
_refine_ls_R_factor_gt 0.0334
_refine_ls_shift/su_max 0.002
_refine_ls_shift/su_mean 0.000
_refine_ls_structure_factor_coef Fsqd
_refine_ls_weighting_details 'calc w=1/[\s^2^(Fo^2^)+(0.0271P)^2^+4.1234P] where P=(Fo^2^+2Fc^2^)/3'
_refine_ls_weighting_scheme calc
_refine_ls_wR_factor_gt 0.0703
_refine_ls_wR_factor_ref 0.0793
_reflns_number_gt 4223
_reflns_number_total 5787
_reflns_threshold_expression >2sigma(I)
_cod_data_source_file ic501117f_si_002.cif
_cod_data_source_block 2
_cod_depositor_comments 'Adding full bibliography for 4340882--4340885.cif.'
_cod_original_sg_symbol_H-M Pbca
_cod_database_code 4340883

loop_
_symmetry_equiv_pos_as_xyz
'x, y, z'
'-x+1/2, -y, z+1/2'
'-x, y+1/2, -z+1/2'
'x+1/2, -y+1/2, -z'
'-x, -y, -z'
'x-1/2, y, -z-1/2'
'x, -y-1/2, z-1/2'
'-x-1/2, y-1/2, z'

loop_
_atom_site_label
_atom_site_type_symbol
_atom_site_fract_x
_atom_site_fract_y
_atom_site_fract_z
_atom_site_U_iso_or_equiv
_atom_site_adp_type
_atom_site_occupancy
_atom_site_symmetry_multiplicity
_atom_site_calc_flag
_atom_site_refinement_flags
Fe1 Fe 0.23154(3) 0.34275(3) 0.58465(2) 0.02405(10) Uani 1 1 d .
I1 I 0.169404(15) 0.224095(13) 0.656459(10) 0.03322(7) Uani 1 1 d .
N1 N 0.23346(18) 0.42841(16) 0.63172(12) 0.0284(6) Uani 1 1 d .
N2 N 0.17104(17) 0.35591(16) 0.51268(13) 0.0298(6) Uani 1 1 d .
O1 O 0.22583(18) 0.49396(14) 0.65422(11) 0.0398(6) Uani 1 1 d .
O2 O 0.12990(18) 0.38563(17) 0.46806(13) 0.0519(7) Uani 1 1 d .
C1 C 0.3661(2) 0.31876(17) 0.55682(13) 0.0215(6) Uani 1 1 d .
C2 C 0.5248(2) 0.32022(18) 0.55300(15) 0.0284(7) Uani 1 1 d .
H2 H 0.5866 0.3303 0.5648 0.034 Uiso 1 1 calc R
C3 C 0.4946(2) 0.28086(18) 0.49816(15) 0.0276(6) Uani 1 1 d .
H3 H 0.5315 0.2582 0.4646 0.033 Uiso 1 1 calc R
C4 C 0.44935(19) 0.38529(17) 0.65270(14) 0.0221(6) Uani 1 1 d .
C5 C 0.4541(2) 0.33964(18) 0.71105(15) 0.0260(6) Uani 1 1 d .
C6 C 0.4614(2) 0.38237(19) 0.77149(15) 0.0291(7) Uani 1 1 d .
H6 H 0.4649 0.3534 0.8115 0.035 Uiso 1 1 calc R
C7 C 0.4635(2) 0.46752(19) 0.77331(15) 0.0282(7) Uani 1 1 d .
C8 C 0.4578(2) 0.51016(18) 0.71341(15) 0.0285(7) Uani 1 1 d .
H8 H 0.4587 0.5669 0.7143 0.034 Uiso 1 1 calc R
C9 C 0.4508(2) 0.47036(18) 0.65182(14) 0.0252(6) Uani 1 1 d .
C10 C 0.4461(2) 0.51761(19) 0.58702(15) 0.0354(8) Uani 1 1 d .
H10A H 0.4374 0.5745 0.5967 0.053 Uiso 1 1 calc R
H10B H 0.3946 0.4981 0.5606 0.053 Uiso 1 1 calc R
H10C H 0.5033 0.5103 0.5625 0.053 Uiso 1 1 calc R
C11 C 0.4531(2) 0.24778(19) 0.71040(17) 0.0348(7) Uani 1 1 d .
H11A H 0.3949 0.2289 0.6920 0.052 Uiso 1 1 calc R
H11B H 0.4598 0.2277 0.7554 0.052 Uiso 1 1 calc R
H11C H 0.5038 0.2281 0.6834 0.052 Uiso 1 1 calc R
C12 C 0.4722(3) 0.5121(2) 0.83926(15) 0.0424(9) Uani 1 1 d .
H12A H 0.4703 0.4736 0.8755 0.064 Uiso 1 1 calc R
H12B H 0.4214 0.5500 0.8438 0.064 Uiso 1 1 calc R
H12C H 0.5305 0.5412 0.8404 0.064 Uiso 1 1 calc R
C13 C 0.34214(19) 0.23348(17) 0.45377(13) 0.0224(6) Uani 1 1 d .
C14 C 0.3276(2) 0.15123(17) 0.46775(14) 0.0239(6) Uani 1 1 d .
C15 C 0.2799(2) 0.10481(18) 0.42027(15) 0.0265(6) Uani 1 1 d .
H15 H 0.2692 0.0498 0.4287 0.032 Uiso 1 1 calc R
C16 C 0.2480(2) 0.13866(19) 0.36048(14) 0.0258(6) Uani 1 1 d .
C17 C 0.2629(2) 0.22144(18) 0.34912(13) 0.0266(6) Uani 1 1 d .
H17 H 0.2403 0.2448 0.3098 0.032 Uiso 1 1 calc R
C18 C 0.3106(2) 0.27041(18) 0.39493(14) 0.0255(6) Uani 1 1 d .
C19 C 0.3640(2) 0.11178(19) 0.53119(16) 0.0349(7) Uani 1 1 d .
H19A H 0.4297 0.1227 0.5356 0.052 Uiso 1 1 calc R
H19B H 0.3541 0.0539 0.5290 0.052 Uiso 1 1 calc R
H19C H 0.3315 0.1337 0.5693 0.052 Uiso 1 1 calc R
C20 C 0.2014(2) 0.0859(2) 0.30833(16) 0.0354(8) Uani 1 1 d .
H20A H 0.2471 0.0511 0.2878 0.053 Uiso 1 1 calc R
H20B H 0.1733 0.1200 0.2747 0.053 Uiso 1 1 calc R
H20C H 0.1540 0.0532 0.3293 0.053 Uiso 1 1 calc R
C21 C 0.3295(2) 0.35872(19) 0.37978(17) 0.0369(8) Uani 1 1 d .
H21A H 0.3216 0.3905 0.4199 0.055 Uiso 1 1 calc R
H21B H 0.2866 0.3775 0.3461 0.055 Uiso 1 1 calc R
H21C H 0.3924 0.3646 0.3637 0.055 Uiso 1 1 calc R
N3 N 0.44540(16) 0.34299(13) 0.58877(11) 0.0212(5) Uani 1 1 d .
N4 N 0.39793(16) 0.28046(14) 0.50108(11) 0.0217(5) Uani 1 1 d .

loop_
_atom_site_aniso_label
_atom_site_aniso_U_11
_atom_site_aniso_U_22
_atom_site_aniso_U_33
_atom_site_aniso_U_23
_atom_site_aniso_U_13
_atom_site_aniso_U_12
Fe1 0.0226(2) 0.0282(2) 0.0214(2) -0.00104(17) -0.00082(17) -0.00048(17)
I1 0.03660(12) 0.03731(12) 0.02574(11) 0.00245(9) -0.00016(9) -0.01026(9)
N1 0.0290(14) 0.0312(14) 0.0250(12) 0.0024(11) 0.0015(11) 0.0014(11)
N2 0.0271(13) 0.0373(15) 0.0249(13) 0.0024(11) -0.0030(11) -0.0023(11)
O1 0.0555(16) 0.0263(12) 0.0376(13) -0.0046(10) -0.0001(12) 0.0065(11)
O2 0.0461(15) 0.0683(18) 0.0412(14) 0.0200(13) -0.0178(12) -0.0030(14)
C1 0.0253(14) 0.0214(14) 0.0176(13) -0.0001(11) -0.0003(11) -0.0011(11)
C2 0.0215(15) 0.0340(17) 0.0297(16) -0.0075(13) -0.0002(12) 0.0014(12)
C3 0.0247(15) 0.0322(16) 0.0260(15) -0.0049(13) 0.0010(12) 0.0031(13)
C4 0.0200(13) 0.0260(14) 0.0203(13) -0.0061(12) -0.0011(11) -0.0005(11)
C5 0.0237(15) 0.0259(15) 0.0285(15) -0.0017(12) -0.0049(12) 0.0002(12)
C6 0.0259(15) 0.0399(18) 0.0214(14) -0.0010(13) -0.0023(12) -0.0024(13)
C7 0.0235(15) 0.0360(17) 0.0251(15) -0.0081(13) 0.0020(12) -0.0029(13)
C8 0.0297(16) 0.0250(15) 0.0309(16) -0.0088(13) 0.0037(13) -0.0050(13)
C9 0.0235(14) 0.0266(15) 0.0256(15) -0.0011(12) 0.0025(12) -0.0028(12)
C10 0.051(2) 0.0274(16) 0.0281(16) -0.0009(13) 0.0025(15) -0.0047(15)
C11 0.0421(19) 0.0276(16) 0.0346(18) 0.0009(14) -0.0099(15) -0.0006(14)
C12 0.051(2) 0.048(2) 0.0277(17) -0.0150(16) 0.0007(16) -0.0042(17)
C13 0.0251(15) 0.0258(15) 0.0163(13) -0.0030(11) 0.0002(11) -0.0018(12)
C14 0.0285(15) 0.0240(14) 0.0192(13) 0.0010(11) 0.0034(12) 0.0031(12)
C15 0.0280(16) 0.0228(14) 0.0287(15) -0.0050(12) 0.0034(13) -0.0030(12)
C16 0.0199(14) 0.0359(17) 0.0217(14) -0.0090(12) 0.0026(11) -0.0006(12)
C17 0.0271(15) 0.0350(16) 0.0175(13) -0.0005(12) -0.0005(12) 0.0020(13)
C18 0.0293(16) 0.0282(16) 0.0189(13) 0.0006(12) 0.0036(11) 0.0013(12)
C19 0.050(2) 0.0277(16) 0.0275(16) 0.0053(13) -0.0047(15) -0.0010(15)
C20 0.0314(17) 0.044(2) 0.0310(17) -0.0118(15) -0.0044(14) -0.0026(15)
C21 0.051(2) 0.0312(17) 0.0284(17) 0.0048(13) -0.0024(16) -0.0048(15)
N3 0.0226(12) 0.0211(11) 0.0200(11) -0.0050(10) 0.0002(9) -0.0014(9)
N4 0.0240(12) 0.0228(12) 0.0184(11) -0.0044(10) -0.0016(9) -0.0006(10)

loop_
_atom_type_symbol
_atom_type_description
_atom_type_scat_dispersion_real
_atom_type_scat_dispersion_imag
_atom_type_scat_source
C C 0.0033 0.0016 'International Tables Vol C Tables 4.2.6.8 and 6.1.1.4'
H H 0.0000 0.0000 'International Tables Vol C Tables 4.2.6.8 and 6.1.1.4'
N N 0.0061 0.0033 'International Tables Vol C Tables 4.2.6.8 and 6.1.1.4'
O O 0.0106 0.0060 'International Tables Vol C Tables 4.2.6.8 and 6.1.1.4'
Fe Fe 0.3463 0.8444 'International Tables Vol C Tables 4.2.6.8 and 6.1.1.4'
I I -0.4742 1.8119 'International Tables Vol C Tables 4.2.6.8 and 6.1.1.4'

loop_
_geom_angle_atom_site_label_1
_geom_angle_atom_site_label_2
_geom_angle_atom_site_label_3
_geom_angle
N2 Fe1 N1 111.95(13)
N2 Fe1 C1 106.09(12)
N1 Fe1 C1 107.20(12)
N2 Fe1 I1 113.06(9)
N1 Fe1 I1 108.98(9)
C1 Fe1 I1 109.34(8)
O1 N1 Fe1 167.3(2)
O2 N2 Fe1 162.6(3)
N4 C1 N3 103.8(2)
N4 C1 Fe1 129.0(2)
N3 C1 Fe1 127.10(19)
C3 C2 N3 106.5(3)
C2 C3 N4 106.9(3)
C5 C4 C9 123.4(3)
C5 C4 N3 118.7(2)
C9 C4 N3 117.8(2)
C4 C5 C6 117.2(3)
C4 C5 C11 122.2(3)
C6 C5 C11 120.6(3)
C7 C6 C5 121.7(3)
C8 C7 C6 118.7(3)
C8 C7 C12 120.7(3)
C6 C7 C12 120.6(3)
C7 C8 C9 121.8(3)
C8 C9 C4 117.3(3)
C8 C9 C10 121.1(3)
C4 C9 C10 121.6(3)
C14 C13 C18 122.7(3)
C14 C13 N4 117.7(2)
C18 C13 N4 119.5(2)
C13 C14 C15 117.8(3)
C13 C14 C19 122.0(3)
C15 C14 C19 120.2(3)
C16 C15 C14 121.7(3)
C15 C16 C17 118.5(3)
C15 C16 C20 120.5(3)
C17 C16 C20 121.0(3)
C16 C17 C18 122.0(3)
C17 C18 C13 117.3(3)
C17 C18 C21 120.8(3)
C13 C18 C21 121.9(3)
C1 N3 C2 111.3(2)
C1 N3 C4 125.6(2)
C2 N3 C4 123.1(2)
C1 N4 C3 111.6(2)
C1 N4 C13 126.3(2)
C3 N4 C13 121.5(2)

loop_
_geom_bond_atom_site_label_1
_geom_bond_atom_site_label_2
_geom_bond_distance
Fe1 N2 1.689(3)
Fe1 N1 1.688(3)
Fe1 C1 2.041(3)
Fe1 I1 2.5727(8)
N1 O1 1.169(3)
N2 O2 1.172(3)
C1 N4 1.355(3)
C1 N3 1.360(3)
C2 C3 1.340(4)
C2 N3 1.392(4)
C3 N4 1.383(4)
C4 C5 1.384(4)
C4 C9 1.394(4)
C4 N3 1.451(3)
C5 C6 1.397(4)
C5 C11 1.506(4)
C6 C7 1.396(4)
C7 C8 1.385(4)
C7 C12 1.509(4)
C8 C9 1.393(4)
C9 C10 1.507(4)
C13 C14 1.392(4)
C13 C18 1.395(4)
C13 N4 1.455(3)
C14 C15 1.393(4)
C14 C19 1.512(4)
C15 C16 1.391(4)
C16 C17 1.392(4)
C16 C20 1.507(4)
C17 C18 1.394(4)
C18 C21 1.503(4)

loop_
_geom_torsion_atom_site_label_1
_geom_torsion_atom_site_label_2
_geom_torsion_atom_site_label_3
_geom_torsion_atom_site_label_4
_geom_torsion
N2 Fe1 N1 O1 -3.4(12)
C1 Fe1 N1 O1 112.5(11)
I1 Fe1 N1 O1 -129.2(11)
N1 Fe1 N2 O2 9.8(9)
C1 Fe1 N2 O2 -106.8(8)
I1 Fe1 N2 O2 133.4(8)
N2 Fe1 C1 N4 -31.2(3)
N1 Fe1 C1 N4 -150.9(2)
I1 Fe1 C1 N4 91.0(2)
N2 Fe1 C1 N3 144.1(2)
N1 Fe1 C1 N3 24.3(3)
I1 Fe1 C1 N3 -93.7(2)
N3 C2 C3 N4 0.2(3)
C9 C4 C5 C6 -0.5(4)
N3 C4 C5 C6 177.6(2)
C9 C4 C5 C11 -179.6(3)
N3 C4 C5 C11 -1.4(4)
C4 C5 C6 C7 0.2(4)
C11 C5 C6 C7 179.3(3)
C5 C6 C7 C8 0.2(4)
C5 C6 C7 C12 -179.5(3)
C6 C7 C8 C9 -0.5(4)
C12 C7 C8 C9 179.3(3)
C7 C8 C9 C4 0.2(4)
C7 C8 C9 C10 -179.1(3)
C5 C4 C9 C8 0.3(4)
N3 C4 C9 C8 -177.8(2)
C5 C4 C9 C10 179.6(3)
N3 C4 C9 C10 1.4(4)
C18 C13 C14 C15 0.4(4)
N4 C13 C14 C15 -175.6(2)
C18 C13 C14 C19 178.8(3)
N4 C13 C14 C19 2.8(4)
C13 C14 C15 C16 0.4(4)
C19 C14 C15 C16 -178.1(3)
C14 C15 C16 C17 -1.3(4)
C14 C15 C16 C20 176.5(3)
C15 C16 C17 C18 1.6(4)
C20 C16 C17 C18 -176.2(3)
C16 C17 C18 C13 -0.9(4)
C16 C17 C18 C21 177.1(3)
C14 C13 C18 C17 -0.1(4)
N4 C13 C18 C17 175.7(2)
C14 C13 C18 C21 -178.1(3)
N4 C13 C18 C21 -2.2(4)
N4 C1 N3 C2 0.3(3)
Fe1 C1 N3 C2 -175.9(2)
N4 C1 N3 C4 -178.2(2)
Fe1 C1 N3 C4 5.6(4)
C3 C2 N3 C1 -0.3(3)
C3 C2 N3 C4 178.2(3)
C5 C4 N3 C1 89.7(3)
C9 C4 N3 C1 -92.1(3)
C5 C4 N3 C2 -88.7(3)
C9 C4 N3 C2 89.6(3)
N3 C1 N4 C3 -0.1(3)
Fe1 C1 N4 C3 176.0(2)
N3 C1 N4 C13 171.3(2)
Fe1 C1 N4 C13 -12.6(4)
C2 C3 N4 C1 -0.1(3)
C2 C3 N4 C13 -171.9(2)
C14 C13 N4 C1 -86.8(3)
C18 C13 N4 C1 97.2(3)
C14 C13 N4 C3 83.8(3)
C18 C13 N4 C3 -92.2(3)
